data_2021638
loop_
_publ_author_name
'Novikova, Nataliya E.'
'Sorokin, Timofei A.'
'Antipin, Alexander M.'
'Bolotina, Nadezhda B.'
'Alekseeva, Olga A.'
'Sorokina, Nataliya I.'
'Voronkova, Valentina I.'

_publ_section_title
;
 Characteristic features of polytypism in compounds with the
 La~18~W~10~O~57~-type structure
;
_journal_coeditor_code SK3724
_journal_issue 6
_journal_name_full 'Acta Crystallographica Section C'
_journal_page_first
;
;
_journal_paper_doi 10.1107/S2053229619006107
_journal_volume 75
_journal_year 2019
_chemical_formula_iupac 'La18 W10 O57'
_chemical_formula_moiety 'La18 O57 W10'
_chemical_formula_sum 'La18 O57 W10'
_chemical_formula_weight 5250.8
_chemical_name_systematic
;
Octadecalanthanum decatungsten heptapentacontaoxide
;
_space_group_IT_number 190
_symmetry_cell_setting hexagonal
_symmetry_space_group_name_Hall 'P -6c -2c'
_symmetry_space_group_name_H-M 'P -6 2 c'
_cell_angle_alpha 90
_cell_angle_beta 90
_cell_angle_gamma 120
_cell_formula_units_Z 2
_cell_length_a 9.0318(5)
_cell_length_b 9.0318(5)
_cell_length_c 32.6499(13)
_cell_measurement_reflns_used 9837
_cell_measurement_temperature 293
_cell_measurement_theta_max 30.43
_cell_measurement_theta_min 3.21
_cell_volume 2306.5(2)
_computing_cell_refinement
;
CrysAlis PRO (Rigaku OD, 2018)
;
_computing_data_collection
;
CrysAlis PRO (Rigaku OD, 2018)
;
_computing_data_reduction
;
SAINT (Bruker, 2012)
;
_computing_molecular_graphics
;
DIAMOND (Brandenburg, 2018)
;
_computing_publication_material
;
<i>JANA2006</i> (Petricek <i>et al.</i>, 2014)
;
_computing_structure_refinement
;
<i>JANA2006</i> (Petricek <i>et al.</i>, 2014)
;
_computing_structure_solution
;
<i>JANA2006</i> (Petricek <i>et al.</i>, 2014)
;
_diffrn_ambient_temperature 293
_diffrn_detector 'CCD plate'
_diffrn_detector_area_resol_mean 15.00
_diffrn_measured_fraction_theta_full 1
_diffrn_measured_fraction_theta_max 1
_diffrn_measurement_device 'four-circle diffractometer'
_diffrn_measurement_device_type 'Bruker SMART APEXII'
_diffrn_measurement_method '\w scans'
_diffrn_radiation_monochromator graphite
_diffrn_radiation_probe x-ray
_diffrn_radiation_source 'X-ray tube'
_diffrn_radiation_type 'Mo K\a'
_diffrn_radiation_wavelength 0.71069
_diffrn_reflns_av_R_equivalents 0.052
_diffrn_reflns_av_unetI/netI 0.0193
_diffrn_reflns_limit_h_max 12
_diffrn_reflns_limit_h_min -12
_diffrn_reflns_limit_k_max 12
_diffrn_reflns_limit_k_min -12
_diffrn_reflns_limit_l_max 46
_diffrn_reflns_limit_l_min -46
_diffrn_reflns_number 35378
_diffrn_reflns_theta_full 30.46
_diffrn_reflns_theta_max 30.46
_diffrn_reflns_theta_min 1.25
_exptl_absorpt_coefficient_mu 41.192
_exptl_absorpt_correction_T_max 0.7461
_exptl_absorpt_correction_T_min 0.4121
_exptl_absorpt_correction_type multi-scan
_exptl_absorpt_process_details
;
(SADABS; Bruker, 2008)
;
_exptl_crystal_colour colourless
_exptl_crystal_density_diffrn 7.5603
_exptl_crystal_description spheroid
_exptl_crystal_F_000 4444
_exptl_crystal_size_max 0.25
_exptl_crystal_size_mid 0.24
_exptl_crystal_size_min 0.24
_exptl_crystal_size_rad 0.24
_refine_diff_density_max 3.42
_refine_diff_density_min -1.69
_refine_ls_abs_structure_details
;
945 of Friedel pairs used in the refinement (Flack, 1983)
;
_refine_ls_abs_structure_Flack 0.041(11)
_refine_ls_extinction_coef 53E1(4)
_refine_ls_extinction_method
;
B--C type 1 Gaussian isotropic (Becker & Coppens, 1974)
;
_refine_ls_goodness_of_fit_gt 2.09
_refine_ls_goodness_of_fit_ref 2.09
_refine_ls_number_constraints 0
_refine_ls_number_parameters 121
_refine_ls_number_reflns 2238
_refine_ls_number_restraints 0
_refine_ls_R_factor_all 0.0240
_refine_ls_R_factor_gt 0.0237
_refine_ls_shift/su_max 0.0439
_refine_ls_shift/su_mean 0.0092
_refine_ls_structure_factor_coef F
_refine_ls_weighting_details w=1/(\s^2^(F)+0.0001F^2^)
_refine_ls_weighting_scheme sigma
_refine_ls_wR_factor_gt 0.0333
_refine_ls_wR_factor_ref 0.0334
_reflns_number_gt 2225
_reflns_number_total 2238
_reflns_threshold_expression I>3\s(I)
_cod_data_source_file sk3724sup1.cif
_cod_data_source_block I
_cod_original_cell_volume 2306.6(3)
_cod_original_sg_symbol_Hall 'P -6c-2c'
_cod_database_code 2021638

loop_
_space_group_symop_id
_space_group_symop_operation_xyz
1 x,y,z
2 -y,x-y,z
3 -x+y,-x,z
4 x,y,-z+1/2
5 -y,x-y,-z+1/2
6 -x+y,-x,-z+1/2
7 y,x,-z
8 x-y,-y,-z
9 -x,-x+y,-z
10 y,x,z+1/2
11 x-y,-y,z+1/2
12 -x,-x+y,z+1/2

loop_
_atom_site_type_symbol
_atom_site_label
_atom_site_fract_x
_atom_site_fract_y
_atom_site_fract_z
_atom_site_U_iso_or_equiv
_atom_site_adp_type
_atom_site_calc_flag
_atom_site_occupancy
_atom_site_site_symmetry_multiplicity
W W1 0 0 0.084945(12) 0.00304(12) Uani d 1 4
W W2 0 0 0.25 0.00099(14) Uani d 1 2
W W3 0.666667 0.333333 0.003234(16) 0.00681(12) Uani d 1 4
W W4 0.666667 0.333333 0.166612(12) 0.00268(12) Uani d 1 4
W W5 0.333333 0.666667 0.12991(5) 0.0047(3) Uani d 0.5 4
W W5a 0.333333 0.666667 0.14435(5) 0.0046(3) Uani d 0.5 4
W W6 0.333333 0.666667 0.21983(3) 0.0062(2) Uani d 0.5 4
La La1 1 0.74256(7) 0 0.00753(18) Uani d 1 6
La La2 0.24128(6) 0.27844(6) 0.168111(11) 0.00309(15) Uani d 1 12
La La3 0.42916(8) 0.05939(7) 0.25 0.0066(2) Uani d 1 6
La La4 0.61521(7) 0.57489(6) 0.083601(12) 0.01077(17) Uani d 1 12
O O1 0.1715(7) 0.0189(7) 0.21263(15) 0.0030(9) Uiso d 1 12
O O2 0.5020(7) 0.3257(7) 0.13054(16) 0.008(2) Uani d 1 12
O O3 0.1520(7) -0.0208(7) 0.04763(16) 0.0056(18) Uani d 1 12
O O4 0.8092(8) 0.5180(8) 0.04487(16) 0.0100(19) Uani d 1 12
O O5 0.1780(7) 0.0330(7) 0.12182(15) 0.0050(9) Uiso d 1 12
O O6 0.4952(7) 0.3109(7) 0.20687(16) 0.0056(9) Uiso d 1 12
O O7 0.5268(7) 0.8172(7) 0.10795(16) 0.008(2) Uani d 1 12
O O8 0.8654(9) 0.4119(12) -0.02604(19) 0.033(3) Uani d 1 12
O O9 0.1760(14) 0.7071(12) 0.25 0.035(3) Uani d 1 6
O O10 0.3717(8) 0.8547(8) 0.17521(16) 0.0088(19) Uani d 1 12

loop_
_atom_site_aniso_label
_atom_site_aniso_U_11
_atom_site_aniso_U_22
_atom_site_aniso_U_33
_atom_site_aniso_U_12
_atom_site_aniso_U_13
_atom_site_aniso_U_23
_atom_site_aniso_type_symbol
W1 0.00244(14) 0.00244(14) 0.0042(2) 0.00122(7) 0 0 W
W2 0.00084(16) 0.00084(16) 0.0013(3) 0.00042(8) 0 0 W
W3 0.00465(14) 0.00465(14) 0.0111(2) 0.00233(7) 0 0 W
W4 0.00106(14) 0.00106(14) 0.0059(2) 0.00053(7) 0 0 W
W5 0.0030(3) 0.0030(3) 0.0080(7) 0.00152(17) 0 0 W
W5a 0.0033(3) 0.0033(3) 0.0072(6) 0.00167(17) 0 0 W
W6 0.0031(2) 0.0031(2) 0.0124(4) 0.00157(12) 0 0 W
La1 0.0111(3) 0.00609(19) 0.0070(2) 0.00556(13) 0.0029(2) 0.00144(10) La
La2 0.00138(19) 0.00295(19) 0.00481(19) 0.00099(15) 0.00051(11) 0.00016(11) La
La3 0.0014(2) 0.0033(3) 0.0152(3) 0.0012(2) 0 0 La
La4 0.0109(2) 0.0050(2) 0.0083(2) -0.00217(17) -0.00317(14) 0.00184(13) La
O2 0.007(2) 0.011(3) 0.009(2) 0.007(2) -0.0030(19) -0.0040(19) O
O3 0.006(2) 0.004(2) 0.007(2) 0.0030(19) 0.0027(18) -0.0011(18) O
O4 0.007(2) 0.016(3) 0.005887 0.005(2) -0.0003(18) -0.008(2) O
O7 0.006(2) 0.006(2) 0.015(3) 0.006(2) -0.003(2) -0.0019(19) O
O8 0.013(3) 0.071(6) 0.011536 0.019(4) 0.001(2) -0.021(3) O
O9 0.020(5) 0.001(3) 0.082572 0.005(3) 0 0 O
O10 0.005(2) 0.008(2) 0.009(2) 0.001(2) 0.0038(19) 0.005(2) O

loop_
_atom_type_symbol
_atom_type_scat_dispersion_real
_atom_type_scat_dispersion_imag
_atom_type_scat_source
La -0.2871 2.4523 'International Tables Vol C tables 4.2.6.8 and 6.1.1.1'
O 0.0106 0.0060 'International Tables Vol C tables 4.2.6.8 and 6.1.1.1'
W -0.8490 6.8722 'International Tables Vol C tables 4.2.6.8 and 6.1.1.1'

loop_
_geom_angle_atom_site_label_1
_geom_angle_atom_site_label_2
_geom_angle_atom_site_label_3
_geom_angle_site_symmetry_1
_geom_angle_site_symmetry_3
_geom_angle
O3 W1 O3 . 2_555 83.8(3)
O3 W1 O3 . 3_555 83.8(3)
O3 W1 O5 . . 80.1(3)
O3 W1 O5 . 2_555 146.6(2)
O3 W1 O5 . 3_555 122.9(3)
O3 W1 O3 2_555 3_555 83.8(3)
O3 W1 O5 2_555 . 122.9(2)
O3 W1 O5 2_555 2_555 80.1(3)
O3 W1 O5 2_555 3_555 146.6(3)
O3 W1 O5 3_555 . 146.6(3)
O3 W1 O5 3_555 2_555 122.9(3)
O3 W1 O5 3_555 3_555 80.1(2)
O5 W1 O5 . 2_555 84.5(3)
O5 W1 O5 . 3_555 84.5(3)
O5 W1 O5 2_555 3_555 84.5(3)
O1 W2 O1 . 2_555 83.6(3)
O1 W2 O1 . 3_555 83.6(3)
O1 W2 O1 . 4_555 79.3(2)
O1 W2 O1 . 5_555 134.7(2)
O1 W2 O1 . 6_555 134.7(3)
O1 W2 O1 2_555 3_555 83.6(3)
O1 W2 O1 2_555 4_555 134.7(2)
O1 W2 O1 2_555 5_555 79.3(3)
O1 W2 O1 2_555 6_555 134.7(3)
O1 W2 O1 3_555 4_555 134.7(3)
O1 W2 O1 3_555 5_555 134.7(3)
O1 W2 O1 3_555 6_555 79.3(2)
O1 W2 O1 4_555 5_555 83.6(3)
O1 W2 O1 4_555 6_555 83.6(3)
O1 W2 O1 5_555 6_555 83.6(3)
La1 W3 La1 . 2_655 119.905(13)
La1 W3 La1 . 3_665 119.905(11)
La1 W3 O4 . . 43.76(15)
La1 W3 O4 . 2_655 114.9(2)
La1 W3 O4 . 3_665 111.32(18)
La1 W3 O8 . . 53.2(3)
La1 W3 O8 . 2_655 74.7(3)
La1 W3 O8 . 3_665 144.6(2)
La1 W3 La1 2_655 3_665 119.905(13)
La1 W3 O4 2_655 . 111.3(2)
La1 W3 O4 2_655 2_655 43.76(19)
La1 W3 O4 2_655 3_665 114.9(2)
La1 W3 O8 2_655 . 144.6(3)
La1 W3 O8 2_655 2_655 53.2(3)
La1 W3 O8 2_655 3_665 74.7(4)
La1 W3 O4 3_665 . 114.9(2)
La1 W3 O4 3_665 2_655 111.3(3)
La1 W3 O4 3_665 3_665 43.8(2)
La1 W3 O8 3_665 . 74.7(4)
La1 W3 O8 3_665 2_655 144.6(3)
La1 W3 O8 3_665 3_665 53.2(4)
O4 W3 O4 . 2_655 80.2(2)
O4 W3 O4 . 3_665 80.2(3)
O4 W3 O8 . . 86.3(3)
O4 W3 O8 . 2_655 97.8(4)
O4 W3 O8 . 3_665 166.5(4)
O4 W3 O4 2_655 3_665 80.2(4)
O4 W3 O8 2_655 . 166.5(3)
O4 W3 O8 2_655 2_655 86.3(4)
O4 W3 O8 2_655 3_665 97.8(4)
O4 W3 O8 3_665 . 97.8(4)
O4 W3 O8 3_665 2_655 166.5(4)
O4 W3 O8 3_665 3_665 86.3(3)
O8 W3 O8 . 2_655 95.3(4)
O8 W3 O8 . 3_665 95.3(4)
O8 W3 O8 2_655 3_665 95.3(5)
O2 W4 O2 . 2_655 84.6(3)
O2 W4 O2 . 3_665 84.6(3)
O2 W4 O6 . . 81.1(3)
O2 W4 O6 . 2_655 138.5(2)
O2 W4 O6 . 3_665 132.0(3)
O2 W4 O2 2_655 3_665 84.6(3)
O2 W4 O6 2_655 . 132.0(2)
O2 W4 O6 2_655 2_655 81.1(3)
O2 W4 O6 2_655 3_665 138.5(3)
O2 W4 O6 3_665 . 138.5(3)
O2 W4 O6 3_665 2_655 132.0(3)
O2 W4 O6 3_665 3_665 81.1(2)
O6 W4 O6 . 2_655 80.1(3)
O6 W4 O6 . 3_665 80.1(3)
O6 W4 O6 2_655 3_665 80.1(3)
W5a W5 W6 . . 0.0(5)
W5a W5 La2 . . 68.54(2)
W5a W5 La2 . 2_665 68.54(2)
W5a W5 La2 . 3_565 68.54(2)
W5a W5 La4 . . 116.40(2)
W5a W5 La4 . 2_665 116.40(2)
W5a W5 La4 . 3_565 116.40(2)
W5a W5 O7 . . 114.28(18)
W5a W5 O7 . 2_665 114.3(2)
W5a W5 O7 . 3_565 114.28(19)
W5a W5 O10 . . 46.41(17)
W5a W5 O10 . 2_665 46.41(15)
W5a W5 O10 . 3_565 46.4(2)
W6 W5 La2 . . 68.54(2)
W6 W5 La2 . 2_665 68.54(2)
W6 W5 La2 . 3_565 68.54(2)
W6 W5 La4 . . 116.40(2)
W6 W5 La4 . 2_665 116.40(2)
W6 W5 La4 . 3_565 116.40(2)
W6 W5 O7 . . 114.28(18)
W6 W5 O7 . 2_665 114.3(2)
W6 W5 O7 . 3_565 114.28(19)
W6 W5 O10 . . 46.41(17)
W6 W5 O10 . 2_665 46.41(15)
W6 W5 O10 . 3_565 46.4(2)
La2 W5 La2 . 2_665 107.41(3)
La2 W5 La2 . 3_565 107.41(3)
La2 W5 La4 . . 74.888(12)
La2 W5 La4 . 2_665 175.04(5)
La2 W5 La4 . 3_565 75.662(14)
La2 W5 O7 . . 125.9(3)
La2 W5 O7 . 2_665 124.3(2)
La2 W5 O7 . 3_565 45.75(18)
La2 W5 O10 . . 114.92(17)
La2 W5 O10 . 2_665 52.5(3)
La2 W5 O10 . 3_565 55.31(15)
La2 W5 La2 2_665 3_565 107.41(3)
La2 W5 La4 2_665 . 75.662(14)
La2 W5 La4 2_665 2_665 74.889(14)
La2 W5 La4 2_665 3_565 175.04(5)
La2 W5 O7 2_665 . 45.75(17)
La2 W5 O7 2_665 2_665 125.9(2)
La2 W5 O7 2_665 3_565 124.3(3)
La2 W5 O10 2_665 . 55.31(17)
La2 W5 O10 2_665 2_665 114.92(15)
La2 W5 O10 2_665 3_565 52.48(15)
La2 W5 La4 3_565 . 175.04(5)
La2 W5 La4 3_565 2_665 75.662(13)
La2 W5 La4 3_565 3_565 74.889(16)
La2 W5 O7 3_565 . 124.3(2)
La2 W5 O7 3_565 2_665 45.7(2)
La2 W5 O7 3_565 3_565 125.9(3)
La2 W5 O10 3_565 . 52.48(18)
La2 W5 O10 3_565 2_665 55.3(3)
La2 W5 O10 3_565 3_565 114.9(2)
La4 W5 La4 . 2_665 101.74(3)
La4 W5 La4 . 3_565 101.74(3)
La4 W5 O7 . . 55.0(2)
La4 W5 O7 . 2_665 129.3(2)
La4 W5 O7 . 3_565 52.5(3)
La4 W5 O10 . . 130.91(18)
La4 W5 O10 . 2_665 127.3(3)
La4 W5 O10 . 3_565 70.0(2)
La4 W5 La4 2_665 3_565 101.74(3)
La4 W5 O7 2_665 . 52.5(3)
La4 W5 O7 2_665 2_665 55.0(2)
La4 W5 O7 2_665 3_565 129.30(19)
La4 W5 O10 2_665 . 70.03(17)
La4 W5 O10 2_665 2_665 130.9(3)
La4 W5 O10 2_665 3_565 127.32(15)
La4 W5 O7 3_565 . 129.30(19)
La4 W5 O7 3_565 2_665 52.5(2)
La4 W5 O7 3_565 3_565 55.0(3)
La4 W5 O10 3_565 . 127.32(18)
La4 W5 O10 3_565 2_665 70.03(15)
La4 W5 O10 3_565 3_565 130.91(15)
O7 W5 O7 . 2_665 104.3(3)
O7 W5 O7 . 3_565 104.3(3)
O7 W5 O10 . . 87.9(2)
O7 W5 O10 . 2_665 160.7(2)
O7 W5 O10 . 3_565 86.7(3)
O7 W5 O7 2_665 3_565 104.3(4)
O7 W5 O10 2_665 . 86.7(3)
O7 W5 O10 2_665 2_665 87.9(3)
O7 W5 O10 2_665 3_565 160.7(3)
O7 W5 O10 3_565 . 160.7(3)
O7 W5 O10 3_565 2_665 86.7(3)
O7 W5 O10 3_565 3_565 87.9(3)
O10 W5 O10 . 2_665 77.7(3)
O10 W5 O10 . 3_565 77.7(3)
O10 W5 O10 2_665 3_565 77.7(3)
W5 W5a W6 . . 180.0(5)
W5 W5a La2 . . 103.74(3)
W5 W5a La2 . 2_665 103.74(3)
W5 W5a La2 . 3_565 103.74(3)
W5 W5a O7 . . 53.20(15)
W5 W5a O7 . 2_665 53.2(2)
W5 W5a O7 . 3_565 53.20(17)
W5 W5a O10 . . 122.96(19)
W5 W5a O10 . 2_665 122.96(17)
W5 W5a O10 . 3_565 123.0(2)
W6 W5a La2 . . 76.26(3)
W6 W5a La2 . 2_665 76.26(3)
W6 W5a La2 . 3_565 76.26(3)
W6 W5a O7 . . 126.80(15)
W6 W5a O7 . 2_665 126.8(2)
W6 W5a O7 . 3_565 126.80(17)
W6 W5a O10 . . 57.04(19)
W6 W5a O10 . 2_665 57.04(17)
W6 W5a O10 . 3_565 57.0(2)
La2 W5a La2 . 2_665 114.55(2)
La2 W5a La2 . 3_565 114.55(2)
La2 W5a O7 . . 122.8(2)
La2 W5a O7 . 2_665 121.4(2)
La2 W5a O7 . 3_565 50.54(17)
La2 W5a O10 . . 133.26(19)
La2 W5a O10 . 2_665 55.9(3)
La2 W5a O10 . 3_565 59.18(17)
La2 W5a La2 2_665 3_565 114.55(2)
La2 W5a O7 2_665 . 50.54(15)
La2 W5a O7 2_665 2_665 122.81(19)
La2 W5a O7 2_665 3_565 121.4(2)
La2 W5a O10 2_665 . 59.2(2)
La2 W5a O10 2_665 2_665 133.26(18)
La2 W5a O10 2_665 3_565 55.90(17)
La2 W5a O7 3_565 . 121.4(2)
La2 W5a O7 3_565 2_665 50.5(2)
La2 W5a O7 3_565 3_565 122.8(3)
La2 W5a O10 3_565 . 55.9(2)
La2 W5a O10 3_565 2_665 59.2(3)
La2 W5a O10 3_565 3_565 133.3(2)
O7 W5a O7 . 2_665 87.8(3)
O7 W5a O7 . 3_565 87.8(3)
O7 W5a O10 . . 90.0(2)
O7 W5a O10 . 2_665 176.1(2)
O7 W5a O10 . 3_565 88.8(3)
O7 W5a O7 2_665 3_565 87.8(3)
O7 W5a O10 2_665 . 88.8(3)
O7 W5a O10 2_665 2_665 90.0(3)
O7 W5a O10 2_665 3_565 176.1(3)
O7 W5a O10 3_565 . 176.1(3)
O7 W5a O10 3_565 2_665 88.8(3)
O7 W5a O10 3_565 3_565 90.0(3)
O10 W5a O10 . 2_665 93.2(3)
O10 W5a O10 . 3_565 93.2(3)
O10 W5a O10 2_665 3_565 93.2(3)
W5 W6 W5a . . 0.0(5)
W5 W6 W6 . 4_555 180.0(5)
W5 W6 La3 . 1_565 107.096(16)
W5 W6 La3 . 2_555 107.096(16)
W5 W6 La3 . 3_665 107.096(17)
W5 W6 O9 . . 121.1(2)
W5 W6 O9 . 2_665 121.1(3)
W5 W6 O9 . 3_565 121.08(18)
W5 W6 O10 . . 46.85(17)
W5 W6 O10 . 2_665 46.85(15)
W5 W6 O10 . 3_565 46.8(2)
W5a W6 W6 . 4_555 180.0(5)
W5a W6 La3 . 1_565 107.096(16)
W5a W6 La3 . 2_555 107.096(16)
W5a W6 La3 . 3_665 107.096(17)
W5a W6 O9 . . 121.1(2)
W5a W6 O9 . 2_665 121.1(3)
W5a W6 O9 . 3_565 121.08(18)
W5a W6 O10 . . 46.85(17)
W5a W6 O10 . 2_665 46.85(15)
W5a W6 O10 . 3_565 46.8(2)
W6 W6 La3 4_555 1_565 72.904(16)
W6 W6 La3 4_555 2_555 72.904(16)
W6 W6 La3 4_555 3_665 72.904(17)
W6 W6 O9 4_555 . 58.9(2)
W6 W6 O9 4_555 2_665 58.9(3)
W6 W6 O9 4_555 3_565 58.92(18)
W6 W6 O10 4_555 . 133.15(17)
W6 W6 O10 4_555 2_665 133.15(15)
W6 W6 O10 4_555 3_565 133.2(2)
La3 W6 La3 1_565 2_555 111.74(2)
La3 W6 La3 1_565 3_665 111.74(2)
La3 W6 O9 1_565 . 57.9(3)
La3 W6 O9 1_565 2_665 131.8(3)
La3 W6 O9 1_565 3_565 53.8(5)
La3 W6 O10 1_565 . 60.29(17)
La3 W6 O10 1_565 2_665 125.1(3)
La3 W6 O10 1_565 3_565 121.62(15)
La3 W6 La3 2_555 3_665 111.74(2)
La3 W6 O9 2_555 . 53.8(3)
La3 W6 O9 2_555 2_665 57.9(3)
La3 W6 O9 2_555 3_565 131.8(2)
La3 W6 O10 2_555 . 121.62(17)
La3 W6 O10 2_555 2_665 60.29(15)
La3 W6 O10 2_555 3_565 125.07(15)
La3 W6 O9 3_665 . 131.8(2)
La3 W6 O9 3_665 2_665 53.8(3)
La3 W6 O9 3_665 3_565 57.9(5)
La3 W6 O10 3_665 . 125.07(19)
La3 W6 O10 3_665 2_665 121.6(3)
La3 W6 O10 3_665 3_565 60.3(2)
O9 W6 O9 . 2_665 95.8(5)
O9 W6 O9 . 3_565 95.8(5)
O9 W6 O10 . . 92.3(3)
O9 W6 O10 . 2_665 92.3(3)
O9 W6 O10 . 3_565 167.9(3)
O9 W6 O9 2_665 3_565 95.8(4)
O9 W6 O10 2_665 . 167.9(3)
O9 W6 O10 2_665 2_665 92.3(3)
O9 W6 O10 2_665 3_565 92.3(4)
O9 W6 O10 3_565 . 92.3(3)
O9 W6 O10 3_565 2_665 167.9(2)
O9 W6 O10 3_565 3_565 92.3(4)
O10 W6 O10 . 2_665 78.4(3)
O10 W6 O10 . 3_565 78.4(3)
O10 W6 O10 2_665 3_565 78.4(3)
W3 La1 W3 . 7_655 99.968(16)
W3 La1 O3 . 1_665 137.43(12)
W3 La1 O3 . 3_665 90.68(11)
W3 La1 O3 . 8_665 144.68(12)
W3 La1 O3 . 9_665 91.69(14)
W3 La1 O4 . . 35.99(13)
W3 La1 O4 . 9_765 100.53(18)
W3 La1 O8 . . 32.47(15)
W3 La1 O8 . 2_655 31.2(2)
W3 La1 O8 . 7_655 124.95(13)
W3 La1 O8 . 9_765 74.09(15)
W3 La1 O3 7_655 1_665 91.69(17)
W3 La1 O3 7_655 3_665 144.68(15)
W3 La1 O3 7_655 8_665 90.7(2)
W3 La1 O3 7_655 9_665 137.43(15)
W3 La1 O4 7_655 . 100.5(2)
W3 La1 O4 7_655 9_765 35.99(17)
W3 La1 O8 7_655 . 74.09(19)
W3 La1 O8 7_655 2_655 124.9(3)
W3 La1 O8 7_655 7_655 31.20(14)
W3 La1 O8 7_655 9_765 32.47(13)
O3 La1 O3 1_665 3_665 59.5(2)
O3 La1 O3 1_665 8_665 74.95(17)
O3 La1 O3 1_665 9_665 106.9(2)
O3 La1 O4 1_665 . 101.75(18)
O3 La1 O4 1_665 9_765 112.1(2)
O3 La1 O8 1_665 . 154.6(2)
O3 La1 O8 1_665 2_655 138.6(3)
O3 La1 O8 1_665 7_655 60.8(2)
O3 La1 O8 1_665 9_765 97.6(2)
O3 La1 O3 3_665 8_665 99.9(2)
O3 La1 O3 3_665 9_665 75.0(2)
O3 La1 O4 3_665 . 69.3(2)
O3 La1 O4 3_665 9_765 168.5(2)
O3 La1 O8 3_665 . 123.09(19)
O3 La1 O8 3_665 2_655 79.2(2)
O3 La1 O8 3_665 7_655 118.11(19)
O3 La1 O8 3_665 9_765 125.0(2)
O3 La1 O3 8_665 9_665 59.5(2)
O3 La1 O4 8_665 . 168.5(3)
O3 La1 O4 8_665 9_765 69.3(3)
O3 La1 O8 8_665 . 124.97(18)
O3 La1 O8 8_665 2_655 118.1(2)
O3 La1 O8 8_665 7_655 79.2(2)
O3 La1 O8 8_665 9_765 123.1(2)
O3 La1 O4 9_665 . 112.1(2)
O3 La1 O4 9_665 9_765 101.8(2)
O3 La1 O8 9_665 . 97.6(3)
O3 La1 O8 9_665 2_655 60.8(3)
O3 La1 O8 9_665 7_655 138.58(16)
O3 La1 O8 9_665 9_765 154.6(2)
O4 La1 O4 . 9_765 121.7(3)
O4 La1 O8 . . 61.8(2)
O4 La1 O8 . 2_655 57.14(19)
O4 La1 O8 . 7_655 109.2(2)
O4 La1 O8 . 9_765 68.1(2)
O4 La1 O8 9_765 . 68.1(2)
O4 La1 O8 9_765 2_655 109.2(2)
O4 La1 O8 9_765 7_655 57.14(18)
O4 La1 O8 9_765 9_765 61.8(2)
O8 La1 O8 . 2_655 50.9(3)
O8 La1 O8 . 7_655 104.4(2)
O8 La1 O8 . 9_765 59.3(3)
O8 La1 O8 2_655 7_655 154.6(3)
O8 La1 O8 2_655 9_765 104.4(3)
O8 La1 O8 7_655 9_765 50.9(2)
W5 La2 W5a . . 7.72(3)
W5 La2 O1 . . 166.67(13)
W5 La2 O1 . 2_555 111.7(2)
W5 La2 O2 . . 85.42(15)
W5 La2 O5 . . 121.36(13)
W5 La2 O5 . 2_555 87.15(18)
W5 La2 O6 . . 109.03(13)
W5 La2 O7 . 3_565 29.66(15)
W5 La2 O9 . 2_665 81.5(3)
W5 La2 O10 . 2_665 38.97(12)
W5 La2 O10 . 3_565 38.86(17)
W5a La2 O1 . . 158.99(13)
W5a La2 O1 . 2_555 107.6(2)
W5a La2 O2 . . 89.29(15)
W5a La2 O5 . . 129.08(13)
W5a La2 O5 . 2_555 91.80(19)
W5a La2 O6 . . 105.51(14)
W5a La2 O7 . 3_565 37.38(15)
W5a La2 O9 . 2_665 73.8(3)
W5a La2 O10 . 2_665 34.53(12)
W5a La2 O10 . 3_565 34.45(19)
O1 La2 O1 . 2_555 60.5(3)
O1 La2 O2 . . 102.4(2)
O1 La2 O5 . . 71.85(17)
O1 La2 O5 . 2_555 99.4(2)
O1 La2 O6 . . 67.13(17)
O1 La2 O7 . 3_565 163.55(18)
O1 La2 O9 . 2_665 85.3(3)
O1 La2 O10 . 2_665 130.69(19)
O1 La2 O10 . 3_565 132.92(18)
O1 La2 O2 2_555 . 162.8(3)
O1 La2 O5 2_555 . 101.7(2)
O1 La2 O5 2_555 2_555 70.69(16)
O1 La2 O6 2_555 . 110.90(18)
O1 La2 O7 2_555 3_565 124.5(3)
O1 La2 O9 2_555 2_665 66.1(2)
O1 La2 O10 2_555 2_665 73.1(2)
O1 La2 O10 2_555 3_565 119.2(2)
O2 La2 O5 . . 68.44(17)
O2 La2 O5 . 2_555 112.88(18)
O2 La2 O6 . . 59.87(18)
O2 La2 O7 . 3_565 71.1(3)
O2 La2 O9 . 2_665 117.6(2)
O2 La2 O10 . 2_665 123.82(19)
O2 La2 O10 . 3_565 73.3(2)
O5 La2 O5 . 2_555 60.0(3)
O5 La2 O6 . . 101.5(2)
O5 La2 O7 . 3_565 91.72(19)
O5 La2 O9 . 2_665 157.1(3)
O5 La2 O10 . 2_665 137.35(19)
O5 La2 O10 . 3_565 138.65(19)
O5 La2 O6 2_555 . 160.6(3)
O5 La2 O7 2_555 3_565 70.6(2)
O5 La2 O9 2_555 2_665 126.9(3)
O5 La2 O10 2_555 2_665 79.1(2)
O5 La2 O10 2_555 3_565 126.0(3)
O6 La2 O7 . 3_565 118.7(2)
O6 La2 O9 . 2_665 67.8(3)
O6 La2 O10 . 2_665 120.17(19)
O6 La2 O10 . 3_565 71.1(2)
O7 La2 O9 3_565 2_665 111.2(3)
O7 La2 O10 3_565 2_665 61.7(2)
O7 La2 O10 3_565 3_565 60.90(17)
O9 La2 O10 2_665 2_665 60.1(3)
O9 La2 O10 2_665 3_565 59.1(2)
O10 La2 O10 2_665 3_565 58.4(2)
W6 La3 W6 1_545 4_545 34.19(2)
W6 La3 O1 1_545 . 88.44(14)
W6 La3 O1 1_545 4_555 105.14(13)
W6 La3 O6 1_545 . 128.28(13)
W6 La3 O6 1_545 2_655 90.0(2)
W6 La3 O6 1_545 4_555 162.46(14)
W6 La3 O6 1_545 5_655 109.5(2)
W6 La3 O9 1_545 1_545 34.7(3)
W6 La3 O9 1_545 3_555 34.7(2)
W6 La3 O10 1_545 1_545 38.86(13)
W6 La3 O10 1_545 4_545 73.04(13)
W6 La3 O1 4_545 . 105.14(13)
W6 La3 O1 4_545 4_555 88.44(14)
W6 La3 O6 4_545 . 162.46(14)
W6 La3 O6 4_545 2_655 109.5(2)
W6 La3 O6 4_545 4_555 128.28(13)
W6 La3 O6 4_545 5_655 90.0(2)
W6 La3 O9 4_545 1_545 34.7(3)
W6 La3 O9 4_545 3_555 34.7(2)
W6 La3 O10 4_545 1_545 73.04(13)
W6 La3 O10 4_545 4_545 38.86(13)
O1 La3 O1 . 4_555 58.76(17)
O1 La3 O6 . . 68.57(17)
O1 La3 O6 . 2_655 113.12(19)
O1 La3 O6 . 4_555 101.1(2)
O1 La3 O6 . 5_655 162.0(3)
O1 La3 O9 . 1_545 70.5(3)
O1 La3 O9 . 3_555 123.0(3)
O1 La3 O10 . 1_545 69.1(2)
O1 La3 O10 . 4_545 117.12(16)
O1 La3 O6 4_555 . 101.1(2)
O1 La3 O6 4_555 2_655 162.0(3)
O1 La3 O6 4_555 4_555 68.57(17)
O1 La3 O6 4_555 5_655 113.12(19)
O1 La3 O9 4_555 1_545 70.5(3)
O1 La3 O9 4_555 3_555 123.0(3)
O1 La3 O10 4_555 1_545 117.12(16)
O1 La3 O10 4_555 4_545 69.1(2)
O6 La3 O6 . 2_655 61.3(3)
O6 La3 O6 . 4_555 69.22(19)
O6 La3 O6 . 5_655 99.6(2)
O6 La3 O9 . 1_545 135.7(2)
O6 La3 O9 . 3_555 134.4(2)
O6 La3 O10 . 1_545 89.47(18)
O6 La3 O10 . 4_545 158.68(18)
O6 La3 O6 2_655 4_555 99.6(2)
O6 La3 O6 2_655 5_655 69.40(18)
O6 La3 O9 2_655 1_545 124.0(3)
O6 La3 O9 2_655 3_555 74.9(3)
O6 La3 O10 2_655 1_545 69.12(18)
O6 La3 O10 2_655 4_545 125.9(2)
O6 La3 O6 4_555 5_655 61.3(3)
O6 La3 O9 4_555 1_545 135.7(2)
O6 La3 O9 4_555 3_555 134.4(2)
O6 La3 O10 4_555 1_545 158.68(18)
O6 La3 O10 4_555 4_545 89.47(18)
O6 La3 O9 5_655 1_545 124.0(3)
O6 La3 O9 5_655 3_555 74.9(3)
O6 La3 O10 5_655 1_545 125.9(2)
O6 La3 O10 5_655 4_545 69.12(18)
O9 La3 O9 1_545 3_555 61.3(4)
O9 La3 O10 1_545 1_545 60.47(13)
O9 La3 O10 1_545 4_545 60.47(13)
O9 La3 O10 3_555 1_545 61.94(18)
O9 La3 O10 3_555 4_545 61.94(18)
O10 La3 O10 1_545 4_545 111.84(18)
W5 La4 O2 . . 85.83(17)
W5 La4 O2 . 3_665 120.02(15)
W5 La4 O3 . 3_665 105.2(2)
W5 La4 O4 . . 174.73(16)
W5 La4 O4 . 2_655 115.46(17)
W5 La4 O5 . 3_665 88.9(2)
W5 La4 O7 . . 30.75(10)
W5 La4 O7 . 3_565 30.59(13)
W5 La4 O8 . 8_565 77.8(3)
W5 La4 O10 . 3_565 37.08(17)
O2 La4 O2 . 3_665 56.97(19)
O2 La4 O3 . 3_665 159.8(2)
O2 La4 O4 . . 98.3(2)
O2 La4 O4 . 2_655 67.81(19)
O2 La4 O5 . 3_665 106.17(17)
O2 La4 O7 . . 112.6(2)
O2 La4 O7 . 3_565 68.1(2)
O2 La4 O8 . 8_565 122.6(2)
O2 La4 O10 . 3_565 64.11(19)
O2 La4 O3 3_665 3_665 102.9(2)
O2 La4 O4 3_665 . 65.2(2)
O2 La4 O4 3_665 2_655 93.5(2)
O2 La4 O5 3_665 3_665 63.8(2)
O2 La4 O7 3_665 . 122.34(18)
O2 La4 O7 3_665 3_565 120.49(19)
O2 La4 O8 3_665 8_565 160.8(3)
O2 La4 O10 3_665 3_565 83.0(2)
O3 La4 O4 3_665 . 71.9(2)
O3 La4 O4 3_665 2_655 119.68(18)
O3 La4 O5 3_665 3_665 58.13(17)
O3 La4 O7 3_665 . 75.0(2)
O3 La4 O7 3_665 3_565 128.9(3)
O3 La4 O8 3_665 8_565 76.9(3)
O3 La4 O10 3_665 3_565 115.17(18)
O4 La4 O4 . 2_655 63.6(2)
O4 La4 O5 . 3_665 93.1(2)
O4 La4 O7 . . 146.87(17)
O4 La4 O7 . 3_565 148.93(17)
O4 La4 O8 . 8_565 97.1(3)
O4 La4 O10 . 3_565 148.0(2)
O4 La4 O5 2_655 3_665 153.5(3)
O4 La4 O7 2_655 . 138.6(2)
O4 La4 O7 2_655 3_565 85.3(2)
O4 La4 O8 2_655 8_565 70.8(3)
O4 La4 O10 2_655 3_565 124.34(16)
O5 La4 O7 3_665 . 67.8(2)
O5 La4 O7 3_665 3_565 117.2(2)
O5 La4 O8 3_665 8_565 127.7(3)
O5 La4 O10 3_665 3_565 68.99(19)
O7 La4 O7 . 3_565 59.90(17)
O7 La4 O8 . 8_565 76.5(3)
O7 La4 O10 . 3_565 50.95(18)
O7 La4 O8 3_565 8_565 70.6(3)
O7 La4 O10 3_565 3_565 51.98(18)
O8 La4 O10 8_565 3_565 114.8(3)
W2 O1 La2 . . 105.2(3)
W2 O1 La2 . 3_555 107.23(19)
W2 O1 La3 . . 110.9(2)
W2 O1 O1 . 2_555 48.2(2)
W2 O1 O1 . 3_555 48.20(17)
W2 O1 O1 . 4_555 50.33(19)
W2 O1 O5 . . 129.8(3)
W2 O1 O6 . . 123.0(3)
W2 O1 O9 . 1_545 92.6(3)
W2 O1 O10 . 1_545 148.0(3)
La2 O1 La2 . 3_555 108.22(18)
La2 O1 La3 . . 111.15(16)
La2 O1 O1 . 2_555 58.71(19)
La2 O1 O1 . 3_555 107.0(3)
La2 O1 O1 . 4_555 124.7(3)
La2 O1 O5 . . 53.25(15)
La2 O1 O6 . . 55.58(17)
La2 O1 O9 . 1_545 162.2(3)
La2 O1 O10 . 1_545 106.2(2)
La2 O1 La3 3_555 . 113.7(3)
La2 O1 O1 3_555 2_555 108.7(2)
La2 O1 O1 3_555 3_555 60.78(18)
La2 O1 O1 3_555 4_555 125.5(2)
La2 O1 O5 3_555 . 56.60(14)
La2 O1 O6 3_555 . 129.4(3)
La2 O1 O9 3_555 1_545 66.06(17)
La2 O1 O10 3_555 1_545 56.46(16)
La3 O1 O1 . 2_555 137.2(3)
La3 O1 O1 . 3_555 140.7(3)
La3 O1 O1 . 4_555 60.62(19)
La3 O1 O5 . . 119.1(2)
La3 O1 O6 . . 55.57(17)
La3 O1 O9 . 1_545 60.1(2)
La3 O1 O10 . 1_545 62.47(19)
O1 O1 O1 2_555 3_555 60.0(3)
O1 O1 O1 2_555 4_555 90.0(3)
O1 O1 O5 2_555 . 89.0(3)
O1 O1 O6 2_555 . 100.8(3)
O1 O1 O9 2_555 1_545 138.8(3)
O1 O1 O10 2_555 1_545 156.7(2)
O1 O1 O1 3_555 4_555 90.0(2)
O1 O1 O5 3_555 . 91.2(2)
O1 O1 O6 3_555 . 160.5(4)
O1 O1 O9 3_555 1_545 85.3(3)
O1 O1 O10 3_555 1_545 115.1(3)
O1 O1 O5 4_555 . 177.9(3)
O1 O1 O6 4_555 . 93.8(2)
O1 O1 O9 4_555 1_545 66.7(2)
O1 O1 O10 4_555 1_545 113.2(3)
O5 O1 O6 . . 84.47(18)
O5 O1 O9 . 1_545 115.1(3)
O5 O1 O10 . 1_545 67.9(2)
O6 O1 O9 . 1_545 113.7(3)
O6 O1 O10 . 1_545 80.8(2)
O9 O1 O10 1_545 1_545 56.2(2)
W4 O2 La2 . . 111.2(2)
W4 O2 La4 . . 113.3(2)
W4 O2 La4 . 2_655 102.0(3)
W4 O2 O2 . 2_655 47.7(2)
W4 O2 O2 . 3_665 47.70(19)
W4 O2 O4 . 2_655 129.5(4)
W4 O2 O5 . . 122.2(3)
W4 O2 O6 . . 51.0(2)
W4 O2 O7 . 3_565 146.3(3)
W4 O2 O10 . 3_565 93.6(2)
La2 O2 La4 . . 112.6(3)
La2 O2 La4 . 2_655 109.66(16)
La2 O2 O2 . 2_655 133.7(3)
La2 O2 O2 . 3_665 143.5(3)
La2 O2 O4 . 2_655 117.9(3)
La2 O2 O5 . . 55.89(17)
La2 O2 O6 . . 60.3(2)
La2 O2 O7 . 3_565 54.91(19)
La2 O2 O10 . 3_565 57.9(2)
La4 O2 La4 . 2_655 107.45(19)
La4 O2 O2 . 2_655 113.6(3)
La4 O2 O2 . 3_665 67.3(2)
La4 O2 O4 . 2_655 57.3(2)
La4 O2 O5 . . 123.6(3)
La4 O2 O6 . . 130.8(3)
La4 O2 O7 . 3_565 59.79(19)
La4 O2 O10 . 3_565 71.25(19)
La4 O2 O2 2_655 2_655 55.69(19)
La4 O2 O2 2_655 3_665 104.5(3)
La4 O2 O4 2_655 2_655 51.3(2)
La4 O2 O5 2_655 . 53.87(17)
La4 O2 O6 2_655 . 121.0(3)
La4 O2 O7 2_655 3_565 111.6(2)
La4 O2 O10 2_655 3_565 163.2(3)
O2 O2 O2 2_655 3_665 60.0(3)
O2 O2 O4 2_655 2_655 87.9(3)
O2 O2 O5 2_655 . 97.3(3)
O2 O2 O6 2_655 . 88.7(3)
O2 O2 O7 2_655 3_565 164.9(3)
O2 O2 O10 2_655 3_565 140.8(3)
O2 O2 O4 3_665 2_655 93.4(2)
O2 O2 O5 3_665 . 156.7(4)
O2 O2 O6 3_665 . 91.3(3)
O2 O2 O7 3_665 3_565 122.3(3)
O2 O2 O10 3_665 3_565 90.6(3)
O4 O2 O5 2_655 . 79.4(2)
O4 O2 O6 2_655 . 171.8(3)
O4 O2 O7 2_655 3_565 77.2(3)
O4 O2 O10 2_655 3_565 121.6(3)
O5 O2 O6 . . 93.7(2)
O5 O2 O7 . 3_565 78.0(2)
O5 O2 O10 . 3_565 112.1(3)
O6 O2 O7 . 3_565 105.8(3)
O6 O2 O10 . 3_565 65.0(2)
O7 O2 O10 3_565 3_565 52.7(2)
W1 O3 La1 . 1_445 112.0(2)
W1 O3 La1 . 2_655 102.3(3)
W1 O3 La4 . 2_655 110.6(2)
W1 O3 O3 . 2_555 48.1(2)
W1 O3 O3 . 3_555 48.11(19)
W1 O3 O3 . 8_555 128.7(4)
W1 O3 O4 . 2_655 111.3(3)
W1 O3 O5 . . 49.9(2)
W1 O3 O5 . 3_555 28.53(16)
W1 O3 O7 . 2_655 91.3(2)
W1 O3 O8 . 7_545 152.0(3)
La1 O3 La1 1_445 2_655 103.38(19)
La1 O3 La4 1_445 2_655 123.2(3)
La1 O3 O3 1_445 2_555 110.5(3)
La1 O3 O3 1_445 3_555 65.21(19)
La1 O3 O3 1_445 8_555 56.24(14)
La1 O3 O4 1_445 2_655 133.3(3)
La1 O3 O5 1_445 . 139.3(2)
La1 O3 O5 1_445 3_555 96.25(16)
La1 O3 O7 1_445 2_655 87.2(2)
La1 O3 O8 1_445 7_545 75.5(2)
La1 O3 La4 2_655 2_655 102.30(16)
La1 O3 O3 2_655 2_555 55.27(18)
La1 O3 O3 2_655 3_555 102.8(3)
La1 O3 O3 2_655 8_555 48.81(14)
La1 O3 O4 2_655 2_655 50.50(18)
La1 O3 O5 2_655 . 115.5(3)
La1 O3 O5 2_655 3_555 130.3(3)
La1 O3 O7 2_655 2_655 157.9(2)
La1 O3 O8 2_655 7_545 101.9(2)
La4 O3 O3 2_655 2_555 125.8(2)
La4 O3 O3 2_655 3_555 150.3(3)
La4 O3 O3 2_655 8_555 116.2(3)
La4 O3 O4 2_655 2_655 52.2(2)
La4 O3 O5 2_655 . 60.9(2)
La4 O3 O5 2_655 3_555 104.1(2)
La4 O3 O7 2_655 2_655 56.14(16)
La4 O3 O8 2_655 7_545 49.93(18)
O3 O3 O3 2_555 3_555 60.0(3)
O3 O3 O3 2_555 8_555 86.5(3)
O3 O3 O4 2_555 2_655 86.5(3)
O3 O3 O5 2_555 . 84.0(3)
O3 O3 O5 2_555 3_555 75.1(2)
O3 O3 O7 2_555 2_655 139.0(3)
O3 O3 O8 2_555 7_545 157.0(3)
O3 O3 O3 3_555 8_555 92.4(3)
O3 O3 O4 3_555 2_655 146.4(4)
O3 O3 O5 3_555 . 93.8(3)
O3 O3 O5 3_555 3_555 46.75(19)
O3 O3 O7 3_555 2_655 99.3(2)
O3 O3 O8 3_555 7_545 137.3(3)
O3 O3 O4 8_555 2_655 83.22(19)
O3 O3 O5 8_555 . 164.2(3)
O3 O3 O5 8_555 3_555 139.1(3)
O3 O3 O7 8_555 2_655 132.1(3)
O3 O3 O8 8_555 7_545 78.6(3)
O4 O3 O5 2_655 . 83.6(2)
O4 O3 O5 2_655 3_555 130.4(2)
O4 O3 O7 2_655 2_655 108.3(3)
O4 O3 O8 2_655 7_545 74.5(3)
O5 O3 O5 . 3_555 49.45(18)
O5 O3 O7 . 2_655 61.0(2)
O5 O3 O8 . 7_545 106.1(3)
O5 O3 O7 3_555 2_655 66.1(2)
O5 O3 O8 3_555 7_545 127.3(3)
O7 O3 O8 2_655 7_545 61.5(2)
W3 O4 La1 . . 100.2(2)
W3 O4 La4 . . 107.2(3)
W3 O4 La4 . 3_665 102.2(3)
W3 O4 O2 . 3_665 130.0(3)
W3 O4 O3 . 3_665 123.4(3)
W3 O4 O4 . 2_655 49.88(19)
W3 O4 O4 . 3_665 49.9(2)
W3 O4 O8 . . 43.69(18)
W3 O4 O8 . 2_655 38.5(3)
W3 O4 O8 . 9_765 97.4(3)
La1 O4 La4 . . 115.6(3)
La1 O4 La4 . 3_665 112.0(3)
La1 O4 O2 . 3_665 128.8(2)
La1 O4 O3 . 3_665 60.2(2)
La1 O4 O4 . 2_655 135.6(3)
La1 O4 O4 . 3_665 130.6(3)
La1 O4 O8 . . 65.5(2)
La1 O4 O8 . 2_655 79.3(2)
La1 O4 O8 . 9_765 61.6(3)
La4 O4 La4 . 3_665 117.0(2)
La4 O4 O2 . 3_665 63.6(2)
La4 O4 O3 . 3_665 55.9(2)
La4 O4 O4 . 2_655 60.8(2)
La4 O4 O4 . 3_665 111.2(3)
La4 O4 O8 . . 145.6(3)
La4 O4 O8 . 2_655 87.8(3)
La4 O4 O8 . 9_765 155.2(3)
La4 O4 O2 3_665 3_665 54.8(2)
La4 O4 O3 3_665 3_665 134.3(2)
La4 O4 O4 3_665 2_655 106.8(3)
La4 O4 O4 3_665 3_665 55.6(2)
La4 O4 O8 3_665 . 91.1(3)
La4 O4 O8 3_665 2_655 140.4(4)
La4 O4 O8 3_665 9_765 52.4(2)
O2 O4 O3 3_665 3_665 93.1(3)
O2 O4 O4 3_665 2_655 91.2(2)
O2 O4 O4 3_665 3_665 85.9(3)
O2 O4 O8 3_665 . 145.4(5)
O2 O4 O8 3_665 2_655 145.7(3)
O2 O4 O8 3_665 9_765 98.0(3)
O3 O4 O4 3_665 2_655 105.4(4)
O3 O4 O4 3_665 3_665 165.3(4)
O3 O4 O8 3_665 . 118.4(3)
O3 O4 O8 3_665 2_655 84.9(4)
O3 O4 O8 3_665 9_765 112.5(3)
O4 O4 O4 2_655 3_665 60.0(3)
O4 O4 O8 2_655 . 93.6(3)
O4 O4 O8 2_655 2_655 56.8(2)
O4 O4 O8 2_655 9_765 140.3(4)
O4 O4 O8 3_665 . 67.2(3)
O4 O4 O8 3_665 2_655 87.6(3)
O4 O4 O8 3_665 9_765 82.1(4)
O8 O4 O8 . 2_655 58.0(3)
O8 O4 O8 . 9_765 58.3(3)
O8 O4 O8 2_655 9_765 114.4(3)
W1 O5 La2 . . 108.7(3)
W1 O5 La2 . 3_555 104.06(18)
W1 O5 La4 . 2_655 110.9(2)
W1 O5 O1 . . 128.8(3)
W1 O5 O2 . . 127.6(3)
W1 O5 O3 . . 50.0(2)
W1 O5 O3 . 2_555 28.60(14)
W1 O5 O5 . 2_555 47.8(2)
W1 O5 O5 . 3_555 47.77(17)
W1 O5 O7 . 2_655 100.1(2)
W1 O5 O10 . 1_545 147.6(3)
La2 O5 La2 . 3_555 106.05(18)
La2 O5 La4 . 2_655 117.86(18)
La2 O5 O1 . . 54.90(16)
La2 O5 O2 . . 55.67(17)
La2 O5 O3 . . 136.7(3)
La2 O5 O3 . 2_555 93.2(3)
La2 O5 O5 . 2_555 62.4(2)
La2 O5 O5 . 3_555 109.2(3)
La2 O5 O7 . 2_655 148.5(3)
La2 O5 O10 . 1_545 99.59(19)
La2 O5 La4 3_555 2_655 108.3(3)
La2 O5 O1 3_555 . 52.71(14)
La2 O5 O2 3_555 . 127.9(3)
La2 O5 O3 3_555 . 115.3(2)
La2 O5 O3 3_555 2_555 132.4(2)
La2 O5 O5 3_555 2_555 105.5(2)
La2 O5 O5 3_555 3_555 57.62(18)
La2 O5 O7 3_555 2_655 53.10(16)
La2 O5 O10 3_555 1_545 51.51(15)
La4 O5 O1 2_655 . 119.5(3)
La4 O5 O2 2_655 . 62.30(18)
La4 O5 O3 2_655 . 61.0(2)
La4 O5 O3 2_655 2_555 99.66(19)
La4 O5 O5 2_655 2_555 144.0(3)
La4 O5 O5 2_655 3_555 132.9(3)
La4 O5 O7 2_655 2_655 60.33(19)
La4 O5 O10 2_655 1_545 66.92(19)
O1 O5 O2 . . 85.86(19)
O1 O5 O3 . . 168.0(3)
O1 O5 O3 . 2_555 137.2(3)
O1 O5 O5 . 2_555 90.8(3)
O1 O5 O5 . 3_555 88.7(2)
O1 O5 O7 . 2_655 96.9(2)
O1 O5 O10 . 1_545 58.0(2)
O2 O5 O3 . . 103.7(2)
O2 O5 O3 . 2_555 99.0(2)
O2 O5 O5 . 2_555 105.0(3)
O2 O5 O5 . 3_555 164.0(4)
O2 O5 O7 . 2_655 114.8(3)
O2 O5 O10 . 1_545 81.5(2)
O3 O5 O3 . 2_555 49.2(3)
O3 O5 O5 . 2_555 93.5(3)
O3 O5 O5 . 3_555 83.8(2)
O3 O5 O7 . 2_655 72.7(3)
O3 O5 O10 . 1_545 115.7(3)
O3 O5 O5 2_555 2_555 46.7(2)
O3 O5 O5 2_555 3_555 75.0(2)
O3 O5 O7 2_555 2_655 118.4(2)
O3 O5 O10 2_555 1_545 164.7(3)
O5 O5 O5 2_555 3_555 60.0(3)
O5 O5 O7 2_555 2_655 139.9(2)
O5 O5 O10 2_555 1_545 148.0(2)
O5 O5 O7 3_555 2_655 80.8(3)
O5 O5 O10 3_555 1_545 108.2(3)
O7 O5 O10 2_655 1_545 49.35(18)
W4 O6 La2 . . 107.6(2)
W4 O6 La3 . . 106.9(3)
W4 O6 La3 . 3_665 107.1(2)
W4 O6 O1 . . 122.7(3)
W4 O6 O2 . . 47.8(2)
W4 O6 O6 . 2_655 50.0(2)
W4 O6 O6 . 3_665 49.97(19)
W4 O6 O6 . 4_555 132.0(3)
W4 O6 O9 . 2_665 149.0(4)
W4 O6 O10 . 3_565 94.2(2)
La2 O6 La3 . . 113.14(18)
La2 O6 La3 . 3_665 112.8(3)
La2 O6 O1 . . 57.29(17)
La2 O6 O2 . . 59.9(2)
La2 O6 O6 . 2_655 138.5(3)
La2 O6 O6 . 3_665 138.3(3)
La2 O6 O6 . 4_555 120.4(3)
La2 O6 O9 . 2_665 64.9(2)
La2 O6 O10 . 3_565 59.1(2)
La3 O6 La3 . 3_665 109.0(2)
La3 O6 O1 . . 55.86(17)
La3 O6 O2 . . 127.2(3)
La3 O6 O6 . 2_655 59.2(2)
La3 O6 O6 . 3_665 107.6(3)
La3 O6 O6 . 4_555 55.39(17)
La3 O6 O9 . 2_665 103.4(3)
La3 O6 O10 . 3_565 158.9(3)
La3 O6 O1 3_665 . 130.1(3)
La3 O6 O2 3_665 . 122.1(3)
La3 O6 O6 3_665 2_655 107.8(3)
La3 O6 O6 3_665 3_665 59.4(2)
La3 O6 O6 3_665 4_555 55.30(16)
La3 O6 O9 3_665 2_665 55.9(2)
La3 O6 O10 3_665 3_565 62.68(19)
O1 O6 O2 . . 95.9(2)
O1 O6 O6 . 2_655 102.0(3)
O1 O6 O6 . 3_665 161.6(4)
O1 O6 O6 . 4_555 86.15(19)
O1 O6 O9 . 2_665 80.1(3)
O1 O6 O10 . 3_565 113.0(3)
O2 O6 O6 . 2_655 91.2(3)
O2 O6 O6 . 3_665 88.5(2)
O2 O6 O6 . 4_555 177.3(3)
O2 O6 O9 . 2_665 115.2(3)
O2 O6 O10 . 3_565 68.2(2)
O6 O6 O6 2_655 3_665 60.0(3)
O6 O6 O6 2_655 4_555 90.0(3)
O6 O6 O9 2_655 2_665 153.4(3)
O6 O6 O10 2_655 3_565 140.5(3)
O6 O6 O6 3_665 4_555 90.0(2)
O6 O6 O9 3_665 2_665 114.1(3)
O6 O6 O10 3_665 3_565 85.3(3)
O6 O6 O9 4_555 2_665 63.5(2)
O6 O6 O10 4_555 3_565 109.5(3)
O9 O6 O10 2_665 3_565 55.6(3)
W5 O7 W5a . . 12.51(7)
W5 O7 La2 . 2_665 104.6(2)
W5 O7 La4 . . 94.2(3)
W5 O7 La4 . 2_665 96.9(3)
W5 O7 O2 . 2_665 119.0(3)
W5 O7 O3 . 3_665 141.7(3)
W5 O7 O5 . 3_665 123.4(3)
W5 O7 O7 . 2_665 37.9(2)
W5 O7 O7 . 3_565 37.9(2)
W5 O7 O8 . 7_555 101.3(3)
W5 O7 O8 . 8_565 92.1(3)
W5 O7 O10 . . 52.1(2)
W5 O7 O10 . 3_565 52.9(2)
W5a O7 La2 . 2_665 92.1(2)
W5a O7 La4 . . 97.6(2)
W5a O7 La4 . 2_665 100.1(3)
W5a O7 O2 . 2_665 111.5(3)
W5a O7 O3 . 3_665 146.4(3)
W5a O7 O5 . 3_665 116.6(3)
W5a O7 O7 . 2_665 46.09(19)
W5a O7 O7 . 3_565 46.09(18)
W5a O7 O8 . 7_555 112.7(3)
W5a O7 O8 . 8_565 103.2(2)
W5a O7 O10 . . 43.00(17)
W5a O7 O10 . 3_565 43.6(2)
La2 O7 La4 2_665 . 103.4(2)
La2 O7 La4 2_665 2_665 104.3(2)
La2 O7 O2 2_665 2_665 53.99(17)
La2 O7 O3 2_665 3_665 95.3(2)
La2 O7 O5 2_665 3_665 56.26(17)
La2 O7 O7 2_665 2_665 123.6(3)
La2 O7 O7 2_665 3_565 122.2(3)
La2 O7 O8 2_665 7_555 145.7(2)
La2 O7 O8 2_665 8_565 147.3(4)
La2 O7 O10 2_665 . 64.78(18)
La2 O7 O10 2_665 3_565 62.47(18)
La4 O7 La4 . 2_665 146.3(2)
La4 O7 O2 . 2_665 142.4(3)
La4 O7 O3 . 3_665 48.81(16)
La4 O7 O5 . 3_665 51.85(17)
La4 O7 O7 . 2_665 116.0(2)
La4 O7 O7 . 3_565 58.7(2)
La4 O7 O8 . 7_555 96.7(3)
La4 O7 O8 . 8_565 46.5(3)
La4 O7 O10 . . 134.0(3)
La4 O7 O10 . 3_565 75.2(3)
La4 O7 O2 2_665 2_665 52.10(19)
La4 O7 O3 2_665 3_665 109.7(2)
La4 O7 O5 2_665 3_665 137.4(2)
La4 O7 O7 2_665 2_665 61.4(2)
La4 O7 O7 2_665 3_565 118.5(3)
La4 O7 O8 2_665 7_555 50.0(2)
La4 O7 O8 2_665 8_565 101.3(3)
La4 O7 O10 2_665 . 76.0(3)
La4 O7 O10 2_665 3_565 135.5(3)
O2 O7 O3 2_665 3_665 99.2(2)
O2 O7 O5 2_665 3_665 92.7(2)
O2 O7 O7 2_665 2_665 101.5(3)
O2 O7 O7 2_665 3_565 156.9(3)
O2 O7 O8 2_665 7_555 93.6(3)
O2 O7 O8 2_665 8_565 138.8(3)
O2 O7 O10 2_665 . 68.6(2)
O2 O7 O10 2_665 3_565 109.9(2)
O3 O7 O5 3_665 3_665 46.24(19)
O3 O7 O7 3_665 2_665 141.0(2)
O3 O7 O7 3_665 3_565 103.9(3)
O3 O7 O8 3_665 7_555 77.3(3)
O3 O7 O8 3_665 8_565 56.6(3)
O3 O7 O10 3_665 . 160.0(3)
O3 O7 O10 3_665 3_565 113.7(4)
O5 O7 O7 3_665 2_665 160.9(3)
O5 O7 O7 3_665 3_565 102.8(3)
O5 O7 O8 3_665 7_555 123.5(3)
O5 O7 O8 3_665 8_565 91.1(3)
O5 O7 O10 3_665 . 116.5(3)
O5 O7 O10 3_665 3_565 73.4(3)
O7 O7 O7 2_665 3_565 60.0(3)
O7 O7 O8 2_665 7_555 68.7(3)
O7 O7 O8 2_665 8_565 86.6(3)
O7 O7 O10 2_665 . 58.8(2)
O7 O7 O10 2_665 3_565 89.6(3)
O7 O7 O8 3_565 7_555 92.0(2)
O7 O7 O8 3_565 8_565 58.9(2)
O7 O7 O10 3_565 . 89.0(2)
O7 O7 O10 3_565 3_565 59.9(2)
O8 O7 O8 7_555 8_565 51.5(3)
O8 O7 O10 7_555 . 118.0(4)
O8 O7 O10 7_555 3_565 151.1(3)
O8 O7 O10 8_565 . 142.5(3)
O8 O7 O10 8_565 3_565 110.5(3)
O10 O7 O10 . 3_565 59.8(3)
W3 O8 La1 . . 94.3(4)
W3 O8 La1 . 3_665 74.2(3)
W3 O8 La4 . 8_665 155.8(4)
W3 O8 O3 . 7_655 117.4(4)
W3 O8 O4 . . 50.0(2)
W3 O8 O4 . 3_665 43.7(3)
W3 O8 O4 . 9_765 144.6(5)
W3 O8 O7 . 7_555 108.5(4)
W3 O8 O7 . 8_665 98.9(3)
W3 O8 O8 . 2_655 42.3(3)
W3 O8 O8 . 3_665 42.3(2)
W3 O8 O8 . 9_765 109.4(3)
La1 O8 La1 . 3_665 146.8(2)
La1 O8 La4 . 8_665 105.3(2)
La1 O8 O3 . 7_655 140.2(3)
La1 O8 O4 . . 52.8(2)
La1 O8 O4 . 3_665 107.4(3)
La1 O8 O4 . 9_765 50.3(2)
La1 O8 O7 . 7_555 87.8(3)
La1 O8 O7 . 8_665 140.1(3)
La1 O8 O8 . 2_655 77.6(4)
La1 O8 O8 . 3_665 134.0(5)
La1 O8 O8 . 9_765 60.4(3)
La1 O8 La4 3_665 8_665 95.5(4)
La1 O8 O3 3_665 7_655 43.69(18)
La1 O8 O4 3_665 . 99.2(3)
La1 O8 O4 3_665 3_665 43.5(2)
La1 O8 O4 3_665 9_765 133.7(4)
La1 O8 O7 3_665 7_555 125.3(3)
La1 O8 O7 3_665 8_665 73.1(2)
La1 O8 O8 3_665 2_655 109.4(3)
La1 O8 O8 3_665 3_665 51.5(3)
La1 O8 O8 3_665 9_765 93.6(4)
La4 O8 O3 8_665 7_655 53.2(2)
La4 O8 O4 8_665 . 154.1(3)
La4 O8 O4 8_665 3_665 137.0(5)
La4 O8 O4 8_665 9_765 56.8(2)
La4 O8 O7 8_665 7_555 59.4(2)
La4 O8 O7 8_665 8_665 57.0(2)
La4 O8 O8 8_665 2_655 128.2(3)
La4 O8 O8 8_665 3_665 114.3(4)
La4 O8 O8 8_665 9_765 92.8(3)
O3 O8 O4 7_655 . 132.3(4)
O3 O8 O4 7_655 3_665 83.8(4)
O3 O8 O4 7_655 9_765 95.0(3)
O3 O8 O7 7_655 7_555 102.9(3)
O3 O8 O7 7_655 8_665 61.8(3)
O3 O8 O8 7_655 2_655 142.1(4)
O3 O8 O8 7_655 3_665 84.3(4)
O3 O8 O8 7_655 9_765 85.3(4)
O4 O8 O4 . 3_665 55.9(2)
O4 O8 O4 . 9_765 98.1(3)
O4 O8 O7 . 7_555 124.8(5)
O4 O8 O7 . 8_665 148.3(3)
O4 O8 O8 . 2_655 66.0(3)
O4 O8 O8 . 3_665 91.5(3)
O4 O8 O8 . 9_765 65.2(3)
O4 O8 O4 3_665 9_765 136.4(3)
O4 O8 O7 3_665 7_555 147.7(3)
O4 O8 O7 3_665 8_665 108.1(3)
O4 O8 O8 3_665 2_655 86.0(3)
O4 O8 O8 3_665 3_665 56.0(2)
O4 O8 O8 3_665 9_765 80.1(3)
O4 O8 O7 9_765 7_555 75.1(2)
O4 O8 O7 9_765 8_665 109.4(2)
O4 O8 O8 9_765 2_655 116.9(5)
O4 O8 O8 9_765 3_665 167.5(3)
O4 O8 O8 9_765 9_765 56.5(2)
O7 O8 O7 7_555 8_665 52.33(19)
O7 O8 O8 7_555 2_655 69.2(3)
O7 O8 O8 7_555 3_665 92.8(3)
O7 O8 O8 7_555 9_765 131.5(3)
O7 O8 O8 8_665 2_655 87.3(3)
O7 O8 O8 8_665 3_665 59.3(2)
O7 O8 O8 8_665 9_765 144.2(5)
O8 O8 O8 2_655 3_665 60.0(4)
O8 O8 O8 2_655 9_765 128.5(5)
O8 O8 O8 3_665 9_765 135.7(4)
W6 O9 W6 . 4_555 62.2(4)
W6 O9 La2 . 3_565 88.82(3)
W6 O9 La2 . 6_565 150.9(4)
W6 O9 La3 . 1_565 87.4(3)
W6 O9 La3 . 2_555 91.5(4)
W6 O9 O1 . 1_565 108.7(2)
W6 O9 O1 . 4_565 136.8(4)
W6 O9 O6 . 3_565 108.0(3)
W6 O9 O6 . 6_565 140.4(5)
W6 O9 O9 . 2_665 42.1(3)
W6 O9 O9 . 3_565 42.1(3)
W6 O9 O10 . . 46.8(2)
W6 O9 O10 . 2_665 46.8(2)
W6 O9 O10 . 4_555 100.4(5)
W6 O9 O10 . 5_665 100.4(5)
W6 O9 La2 4_555 3_565 150.9(4)
W6 O9 La2 4_555 6_565 88.82(3)
W6 O9 La3 4_555 1_565 87.4(3)
W6 O9 La3 4_555 2_555 91.5(4)
W6 O9 O1 4_555 1_565 136.8(4)
W6 O9 O1 4_555 4_565 108.7(2)
W6 O9 O6 4_555 3_565 140.4(5)
W6 O9 O6 4_555 6_565 108.0(3)
W6 O9 O9 4_555 2_665 42.1(3)
W6 O9 O9 4_555 3_565 42.1(3)
W6 O9 O10 4_555 . 100.4(5)
W6 O9 O10 4_555 2_665 100.4(5)
W6 O9 O10 4_555 4_555 46.8(2)
W6 O9 O10 4_555 5_665 46.8(2)
La2 O9 La2 3_565 6_565 120.1(5)
La2 O9 La3 3_565 1_565 89.5(2)
La2 O9 La3 3_565 2_555 91.2(2)
La2 O9 O1 3_565 1_565 47.80(17)
La2 O9 O1 3_565 4_565 90.7(4)
La2 O9 O6 3_565 3_565 47.30(16)
La2 O9 O6 3_565 6_565 95.4(3)
La2 O9 O9 3_565 2_665 116.7(2)
La2 O9 O9 3_565 3_565 114.4(2)
La2 O9 O10 3_565 . 53.48(15)
La2 O9 O10 3_565 2_665 55.77(19)
La2 O9 O10 3_565 4_555 148.8(4)
La2 O9 O10 3_565 5_665 152.6(3)
La2 O9 La3 6_565 1_565 89.5(2)
La2 O9 La3 6_565 2_555 91.2(2)
La2 O9 O1 6_565 1_565 90.7(4)
La2 O9 O1 6_565 4_565 47.80(17)
La2 O9 O6 6_565 3_565 95.4(3)
La2 O9 O6 6_565 6_565 47.30(16)
La2 O9 O9 6_565 2_665 116.7(2)
La2 O9 O9 6_565 3_565 114.4(2)
La2 O9 O10 6_565 . 148.8(4)
La2 O9 O10 6_565 2_665 152.6(3)
La2 O9 O10 6_565 4_555 53.48(15)
La2 O9 O10 6_565 5_665 55.77(19)
La3 O9 La3 1_565 2_555 178.7(6)
La3 O9 O1 1_565 1_565 49.39(19)
La3 O9 O1 1_565 4_565 49.39(19)
La3 O9 O6 1_565 3_565 131.9(4)
La3 O9 O6 1_565 6_565 131.9(4)
La3 O9 O9 1_565 2_665 117.0(5)
La3 O9 O9 1_565 3_565 57.0(3)
La3 O9 O10 1_565 . 61.57(18)
La3 O9 O10 1_565 2_665 116.4(2)
La3 O9 O10 1_565 4_555 61.57(18)
La3 O9 O10 1_565 5_665 116.4(2)
La3 O9 O1 2_555 1_565 131.7(4)
La3 O9 O1 2_555 4_565 131.7(4)
La3 O9 O6 2_555 3_565 49.17(19)
La3 O9 O6 2_555 6_565 49.17(19)
La3 O9 O9 2_555 2_665 61.7(3)
La3 O9 O9 2_555 3_565 121.7(6)
La3 O9 O10 2_555 . 118.0(2)
La3 O9 O10 2_555 2_665 63.1(2)
La3 O9 O10 2_555 4_555 118.0(2)
La3 O9 O10 2_555 5_665 63.1(2)
O1 O9 O1 1_565 4_565 46.6(2)
O1 O9 O6 1_565 3_565 82.6(3)
O1 O9 O6 1_565 6_565 103.0(5)
O1 O9 O9 1_565 2_665 150.8(3)
O1 O9 O9 1_565 3_565 100.9(4)
O1 O9 O10 1_565 . 62.2(2)
O1 O9 O10 1_565 2_665 99.5(2)
O1 O9 O10 1_565 4_555 101.3(3)
O1 O9 O10 1_565 5_665 145.8(4)
O1 O9 O6 4_565 3_565 103.0(5)
O1 O9 O6 4_565 6_565 82.6(3)
O1 O9 O9 4_565 2_665 150.8(3)
O1 O9 O9 4_565 3_565 100.9(4)
O1 O9 O10 4_565 . 101.3(3)
O1 O9 O10 4_565 2_665 145.8(4)
O1 O9 O10 4_565 4_555 62.2(2)
O1 O9 O10 4_565 5_665 99.5(2)
O6 O9 O6 3_565 6_565 53.0(2)
O6 O9 O9 3_565 2_665 103.2(3)
O6 O9 O9 3_565 3_565 149.7(3)
O6 O9 O10 3_565 . 96.02(18)
O6 O9 O10 3_565 2_665 61.2(2)
O6 O9 O10 3_565 4_555 148.4(4)
O6 O9 O10 3_565 5_665 105.4(3)
O6 O9 O9 6_565 2_665 103.2(3)
O6 O9 O9 6_565 3_565 149.7(3)
O6 O9 O10 6_565 . 148.4(4)
O6 O9 O10 6_565 2_665 105.4(3)
O6 O9 O10 6_565 4_555 96.02(18)
O6 O9 O10 6_565 5_665 61.2(2)
O9 O9 O9 2_665 3_565 60.0(4)
O9 O9 O10 2_665 . 88.6(4)
O9 O9 O10 2_665 2_665 61.0(3)
O9 O9 O10 2_665 4_555 88.6(4)
O9 O9 O10 2_665 5_665 61.0(3)
O9 O9 O10 3_565 . 61.0(2)
O9 O9 O10 3_565 2_665 88.6(4)
O9 O9 O10 3_565 4_555 61.0(2)
O9 O9 O10 3_565 5_665 88.6(4)
O10 O9 O10 . 2_665 54.94(19)
O10 O9 O10 . 4_555 113.7(3)
O10 O9 O10 . 5_665 145.8(6)
O10 O9 O10 2_665 4_555 145.8(6)
O10 O9 O10 2_665 5_665 113.7(5)
O10 O9 O10 4_555 5_665 54.94(19)
W5 O10 W5a . . 10.63(6)
W5 O10 W6 . . 86.7(3)
W5 O10 La2 . 2_665 85.8(2)
W5 O10 La2 . 3_565 88.55(17)
W5 O10 La3 . 1_565 167.3(3)
W5 O10 La4 . 2_665 72.89(15)
W5 O10 O1 . 1_565 138.3(3)
W5 O10 O2 . 2_665 97.6(2)
W5 O10 O5 . 1_565 96.0(2)
W5 O10 O6 . 2_665 134.1(3)
W5 O10 O7 . . 39.92(15)
W5 O10 O7 . 2_665 40.4(2)
W5 O10 O9 . . 113.2(3)
W5 O10 O9 . 3_565 113.2(4)
W5 O10 O10 . 2_665 51.16(18)
W5 O10 O10 . 3_565 51.2(2)
W5a O10 W6 . . 76.1(3)
W5a O10 La2 . 2_665 86.4(3)
W5a O10 La2 . 3_565 89.57(19)
W5a O10 La3 . 1_565 156.8(3)
W5a O10 La4 . 2_665 83.51(18)
W5a O10 O1 . 1_565 139.9(3)
W5a O10 O2 . 2_665 105.6(3)
W5a O10 O5 . 1_565 104.5(2)
W5a O10 O6 . 2_665 136.2(4)
W5a O10 O7 . . 46.96(18)
W5a O10 O7 . 2_665 47.6(2)
W5a O10 O9 . . 104.1(3)
W5a O10 O9 . 3_565 104.1(4)
W5a O10 O10 . 2_665 43.40(19)
W5a O10 O10 . 3_565 43.4(2)
W6 O10 La2 . 2_665 92.3(3)
W6 O10 La2 . 3_565 95.32(18)
W6 O10 La3 . 1_565 80.85(17)
W6 O10 La4 . 2_665 159.5(3)
W6 O10 O1 . 1_565 102.1(2)
W6 O10 O2 . 2_665 140.0(3)
W6 O10 O5 . 1_565 144.4(3)
W6 O10 O6 . 2_665 104.0(2)
W6 O10 O7 . . 110.0(4)
W6 O10 O7 . 2_665 111.1(3)
W6 O10 O9 . . 40.8(3)
W6 O10 O9 . 3_565 40.8(2)
W6 O10 O10 . 2_665 50.82(18)
W6 O10 O10 . 3_565 50.8(2)
La2 O10 La2 2_665 3_565 170.2(2)
La2 O10 La3 2_665 1_565 92.04(15)
La2 O10 La4 2_665 2_665 84.07(13)
La2 O10 O1 2_665 1_565 133.5(2)
La2 O10 O2 2_665 2_665 48.78(18)
La2 O10 O5 2_665 1_565 123.32(19)
La2 O10 O6 2_665 2_665 49.84(19)
La2 O10 O7 2_665 . 54.31(17)
La2 O10 O7 2_665 2_665 115.6(3)
La2 O10 O9 2_665 . 123.2(3)
La2 O10 O9 2_665 3_565 65.2(3)
La2 O10 O10 2_665 2_665 118.6(4)
La2 O10 O10 2_665 3_565 58.8(2)
La2 O10 La3 3_565 1_565 95.2(2)
La2 O10 La4 3_565 2_665 86.66(18)
La2 O10 O1 3_565 1_565 50.41(16)
La2 O10 O2 3_565 2_665 124.5(3)
La2 O10 O5 3_565 1_565 49.41(15)
La2 O10 O6 3_565 2_665 133.2(3)
La2 O10 O7 3_565 . 117.0(2)
La2 O10 O7 3_565 2_665 55.82(19)
La2 O10 O9 3_565 . 66.5(3)
La2 O10 O9 3_565 3_565 124.5(3)
La2 O10 O10 3_565 2_665 62.8(2)
La2 O10 O10 3_565 3_565 122.5(2)
La3 O10 La4 1_565 2_665 119.4(2)
La3 O10 O1 1_565 1_565 48.43(15)
La3 O10 O2 1_565 2_665 90.32(19)
La3 O10 O5 1_565 1_565 95.7(2)
La3 O10 O6 1_565 2_665 48.19(14)
La3 O10 O7 1_565 . 143.9(2)
La3 O10 O7 1_565 2_665 148.5(4)
La3 O10 O9 1_565 . 57.96(19)
La3 O10 O9 1_565 3_565 55.0(3)
La3 O10 O10 1_565 2_665 120.4(2)
La3 O10 O10 1_565 3_565 117.5(3)
La4 O10 O1 2_665 1_565 94.9(2)
La4 O10 O2 2_665 2_665 44.64(13)
La4 O10 O5 2_665 1_565 44.08(13)
La4 O10 O6 2_665 2_665 89.11(17)
La4 O10 O7 2_665 . 52.05(18)
La4 O10 O7 2_665 2_665 53.87(17)
La4 O10 O9 2_665 . 151.7(4)
La4 O10 O9 2_665 3_565 147.4(3)
La4 O10 O10 2_665 2_665 113.9(2)
La4 O10 O10 2_665 3_565 111.5(2)
O1 O10 O2 1_565 2_665 100.6(3)
O1 O10 O5 1_565 1_565 54.11(19)
O1 O10 O6 1_565 2_665 83.7(2)
O1 O10 O7 1_565 . 146.9(3)
O1 O10 O7 1_565 2_665 100.1(3)
O1 O10 O9 1_565 . 61.6(3)
O1 O10 O9 1_565 3_565 98.6(4)
O1 O10 O10 1_565 2_665 104.3(3)
O1 O10 O10 1_565 3_565 152.9(3)
O2 O10 O5 2_665 1_565 75.1(2)
O2 O10 O6 2_665 2_665 46.82(15)
O2 O10 O7 2_665 . 58.8(2)
O2 O10 O7 2_665 2_665 96.7(2)
O2 O10 O9 2_665 . 148.2(3)
O2 O10 O9 2_665 3_565 103.4(3)
O2 O10 O10 2_665 2_665 148.7(3)
O2 O10 O10 2_665 3_565 102.6(3)
O5 O10 O6 1_565 2_665 99.4(3)
O5 O10 O7 1_565 . 93.7(2)
O5 O10 O7 1_565 2_665 57.2(3)
O5 O10 O9 1_565 . 108.0(4)
O5 O10 O9 1_565 3_565 150.6(4)
O5 O10 O10 1_565 2_665 104.9(3)
O5 O10 O10 1_565 3_565 146.9(3)
O6 O10 O7 2_665 . 95.9(2)
O6 O10 O7 2_665 2_665 142.9(3)
O6 O10 O9 2_665 . 102.6(2)
O6 O10 O9 2_665 3_565 63.2(3)
O6 O10 O10 2_665 2_665 154.4(3)
O6 O10 O10 2_665 3_565 102.3(3)
O7 O10 O7 . 2_665 61.3(2)
O7 O10 O9 . . 148.5(4)
O7 O10 O9 . 3_565 110.8(4)
O7 O10 O10 . 2_665 90.3(3)
O7 O10 O10 . 3_565 59.6(3)
O7 O10 O9 2_665 . 111.7(3)
O7 O10 O9 2_665 3_565 149.5(4)
O7 O10 O10 2_665 2_665 60.7(2)
O7 O10 O10 2_665 3_565 91.0(3)
O9 O10 O9 . 3_565 58.1(4)
O9 O10 O10 . 2_665 62.5(2)
O9 O10 O10 . 3_565 91.4(4)
O9 O10 O10 3_565 2_665 91.4(3)
O9 O10 O10 3_565 3_565 62.5(4)
O10 O10 O10 2_665 3_565 60.0(3)

loop_
_geom_bond_atom_site_label_1
_geom_bond_atom_site_label_2
_geom_bond_site_symmetry_2
_geom_bond_distance
W1 O3 . 1.913(7)
W1 O3 2_555 1.913(8)
W1 O3 3_555 1.913(6)
W1 O5 . 1.909(6)
W1 O5 2_555 1.909(8)
W1 O5 3_555 1.909(5)
W2 O1 . 1.911(6)
W2 O1 2_555 1.911(8)
W2 O1 3_555 1.911(5)
W2 O1 4_555 1.911(6)
W2 O1 5_555 1.911(8)
W2 O1 6_555 1.911(5)
W3 La1 . 3.4071(4)
W3 La1 2_655 3.4071(6)
W3 La1 3_665 3.4071(4)
W3 O4 . 2.035(5)
W3 O4 2_655 2.035(7)
W3 O4 3_665 2.035(8)
W3 O8 . 1.835(7)
W3 O8 2_655 1.835(14)
W3 O8 3_665 1.835(6)
W4 O2 . 1.871(7)
W4 O2 2_655 1.871(8)
W4 O2 3_665 1.871(5)
W4 O6 . 1.963(6)
W4 O6 2_655 1.963(8)
W4 O6 3_665 1.963(5)
W5 W5a . 0.472(2)
W5 W6 . 2.9359(18)
W5 La2 . 3.4098(8)
W5 La2 2_665 3.4098(7)
W5 La2 3_565 3.4098(10)
W5 La4 . 3.4006(9)
W5 La4 2_665 3.4006(10)
W5 La4 3_565 3.4006(9)
W5 O7 . 1.743(5)
W5 O7 2_665 1.743(8)
W5 O7 3_565 1.743(7)
W5 O10 . 2.145(6)
W5 O10 2_665 2.145(6)
W5 O10 3_565 2.145(9)
W5a W6 . 2.4642(18)
W5a La2 . 3.2669(6)
W5a La2 2_665 3.2669(5)
W5a La2 3_565 3.2669(9)
W5a O7 . 1.985(5)
W5a O7 2_665 1.985(8)
W5a O7 3_565 1.985(6)
W5a O10 . 1.852(7)
W5a O10 2_665 1.852(6)
W5a O10 3_565 1.852(9)
W6 W6 4_555 1.9703(14)
W6 La3 1_565 3.3512(7)
W6 La3 2_555 3.3512(6)
W6 La3 3_665 3.3512(10)
W6 O9 . 1.908(12)
W6 O9 2_665 1.908(14)
W6 O9 3_565 1.908(10)
W6 O10 . 2.130(6)
W6 O10 2_665 2.130(6)
W6 O10 3_565 2.130(9)
La1 O3 1_665 2.437(5)
La1 O3 3_665 2.692(9)
La1 O3 8_665 2.692(5)
La1 O3 9_665 2.437(8)
La1 O4 . 2.395(5)
La1 O4 9_765 2.395(8)
La1 O8 . 2.737(10)
La1 O8 2_655 3.415(9)
La1 O8 7_655 3.415(11)
La1 O8 9_765 2.737(13)
La2 O1 . 2.555(6)
La2 O1 2_555 2.501(5)
La2 O2 . 2.495(7)
La2 O5 . 2.502(6)
La2 O5 2_555 2.625(5)
La2 O6 . 2.505(7)
La2 O7 3_565 2.524(6)
La2 O9 2_665 3.086(8)
La2 O10 2_665 2.705(11)
La2 O10 3_565 2.811(5)
La3 O1 . 2.487(6)
La3 O1 4_555 2.487(6)
La3 O6 . 2.479(6)
La3 O6 2_655 2.473(6)
La3 O6 4_555 2.479(6)
La3 O6 5_655 2.473(6)
La3 O9 1_545 2.842(8)
La3 O9 3_555 2.706(17)
La3 O10 1_545 2.948(6)
La3 O10 4_545 2.948(6)
La4 O2 . 2.482(6)
La4 O2 3_665 2.772(9)
La4 O3 3_665 2.532(5)
La4 O4 . 2.415(8)
La4 O4 2_655 2.555(8)
La4 O5 3_665 2.529(5)
La4 O7 . 2.794(8)
La4 O7 3_565 2.718(8)
La4 O8 8_565 2.419(11)
La4 O10 3_565 3.344(7)
O1 O1 2_555 2.548(12)
O1 O1 3_555 2.548(8)
O1 O1 4_555 2.441(7)
O1 O5 . 2.967(7)
O1 O6 . 2.798(6)
O1 O9 1_545 3.088(13)
O1 O10 1_545 3.106(11)
O2 O2 2_655 2.519(12)
O2 O2 3_665 2.519(10)
O2 O4 2_655 2.810(8)
O2 O5 . 2.810(6)
O2 O6 . 2.495(7)
O2 O7 3_565 2.918(12)
O2 O10 3_565 3.177(11)
O3 O3 2_555 2.555(12)
O3 O3 3_555 2.555(10)
O3 O3 8_555 3.127(8)
O3 O4 2_655 2.904(7)
O3 O5 . 2.459(7)
O3 O5 3_555 3.357(8)
O3 O7 2_655 3.251(11)
O3 O8 7_545 3.079(14)
O4 O4 2_655 2.622(8)
O4 O4 3_665 2.622(10)
O4 O8 . 2.650(10)
O4 O8 2_655 2.919(10)
O4 O8 9_765 2.885(12)
O5 O5 2_555 2.566(12)
O5 O5 3_555 2.566(8)
O5 O7 2_655 2.977(12)
O5 O10 1_545 3.393(10)
O6 O6 2_655 2.526(12)
O6 O6 3_665 2.526(9)
O6 O6 4_555 2.816(7)
O6 O9 2_665 3.156(17)
O6 O10 3_565 3.100(11)
O7 O7 2_665 2.753(9)
O7 O7 3_565 2.753(7)
O7 O8 7_555 2.978(10)
O7 O8 8_565 3.241(10)
O7 O10 . 2.715(9)
O7 O10 3_565 2.686(8)
O8 O8 2_655 2.712(17)
O8 O8 3_665 2.712(11)
O8 O8 9_765 2.706(9)
O9 O9 2_665 2.83(2)
O9 O9 3_565 2.83(2)
O9 O10 . 2.917(7)
O9 O10 2_665 2.917(10)
O9 O10 4_555 2.917(7)
O9 O10 5_665 2.917(10)
O10 O10 2_665 2.691(9)
O10 O10 3_565 2.691(13)

loop_
_twin_individual_id
_twin_individual_mass_fraction_refined
_twin_individual_twin_matrix_11
_twin_individual_twin_matrix_12
_twin_individual_twin_matrix_13
_twin_individual_twin_matrix_21
_twin_individual_twin_matrix_22
_twin_individual_twin_matrix_23
_twin_individual_twin_matrix_31
_twin_individual_twin_matrix_32
_twin_individual_twin_matrix_33
1 0.959(11) 1 0 0 0 1 0 0 0 1
2 0.041(11) -1 0 0 0 -1 0 0 0 -1

_cod_database_fobs_code 2021638
